data_1536499
loop_
_publ_author_name
'Kerbe, W.'
'Weil, M.'
'Kubel, F.'
'Hagemann, H.'

_publ_section_title
;
 Syntheses and crystal structures of Ba6 Mg11 F34 and the solid solutions
 Ba6 Mg11-x M(II)x F34 (M(II) = Mn, Fe) and luminescence of Ba6 Mg11
 F34:Eu(2+)
;
_journal_name_full 'Materials Research Bulletin'
_journal_page_first 343
_journal_page_last 355
_journal_volume 39
_journal_year 2004
_chemical_formula_sum 'Ba2 F10 Mg1.85 Mn1.15'
_chemical_name_systematic 'Ba2 (Mg1.85 Mn1.15) F10'
_space_group_IT_number 12
_symmetry_space_group_name_Hall '-C 2y'
_symmetry_space_group_name_H-M 'C 1 2/m 1'
_cell_angle_alpha 90
_cell_angle_beta 111.59
_cell_angle_gamma 90
_cell_formula_units_Z 4
_cell_length_a 18.652
_cell_length_b 6.0241
_cell_length_c 7.9465
_cell_volume 830.237
_citation_journal_id_ASTM MRBUAC
_cod_data_source_file Kerbe_MRBUAC_2004_1036.cif
_cod_data_source_block Ba2F10Mg1.85Mn1.15
_cod_original_cell_volume 830.2369
_cod_database_code 1536499

loop_
_symmetry_equiv_pos_as_xyz
x,y,z
-x,y,-z
-x,-y,-z
x,-y,z
x+1/2,y+1/2,z
-x+1/2,y+1/2,-z
-x+1/2,-y+1/2,-z
x+1/2,-y+1/2,z

loop_
_atom_site_label
_atom_site_type_symbol
_atom_site_fract_x
_atom_site_fract_y
_atom_site_fract_z
_atom_site_occupancy
_atom_site_U_iso_or_equiv
Mn1 Mn+2 0.07486 0.5 0.44929 0.59 0.0
Mn2 Mn+2 0.17639 0.5 0.01714 0.325 0.0
Mg1 Mg+2 0.07486 0.5 0.44929 0.41 0.0
Mn3 Mn+2 0 0.2437 0 0.241 0.0
F5 F-1 0.11096 -0.7583 0.024 1 0.0
Mg2 Mg+2 0.17639 0.5 0.01714 0.675 0.0
F3 F-1 0.15187 -0.7424 0.4788 1 0.0
F1 F-1 0 -0.2729 0.5 1 0.0
Mg3 Mg+2 0 0.2437 0 0.759 0.0
F7 F-1 0.13536 0.5 -0.2556 1 0.0
F2 F-1 -0.02169 0.5 0.8231 1 0.0
Ba2 Ba+2 0.216424 0 0.31266 1 0.0
F6 F-1 0.25 0.25 0 1 0.0
Ba1 Ba+2 0.114776 0 0.71933 1 0.0
F4 F-1 0.01706 0 1.1796 1 0.0
F8 F-1 0.23621 0.5 0.2769 1 0.0
